data_4105116
loop_
_publ_author_name
'Alessandro Zanardi'
'Jos\'e A. Mata'
'Eduardo Peris'

_publ_contact_author_address
;Universitat Jaume I
Avda. Vicent Sos Baynat s/n
12071 Castell\'o (Spain)
;
_publ_contact_author_email jmata@qio.uji.es
_publ_contact_author_fax 964728214
_publ_contact_author_name 'Jose A. Mata Martinez'
_publ_contact_author_phone 964729166
_publ_section_title
;
 Well-Defined Ir/Pd Complexes with a Triazolyl-diylidene Bridge as
 Catalysts for Multiple Tandem Reactions
;
_journal_name_full 'Journal of the American Chemical Society'
_journal_page_first 14531
_journal_page_last 14537
_journal_paper_doi 10.1021/ja906028g
_journal_volume 131
_journal_year 2009
_chemical_formula_moiety 'C15 H25 Cl2 Ir N3, F6 P'
_chemical_formula_sum 'C15 H25 Cl2 F6 Ir N3 P'
_chemical_formula_weight 655.45
_chemical_name_systematic
; 
 ? 
;
_space_group_IT_number 4
_symmetry_cell_setting monoclinic
_symmetry_Int_Tables_number 4
_symmetry_space_group_name_Hall 'P 2yb'
_symmetry_space_group_name_H-M 'P 1 21 1'
_atom_sites_solution_hydrogens geom
_atom_sites_solution_primary direct
_atom_sites_solution_secondary difmap
_audit_creation_method SHELXL-97
_cell_angle_alpha 90.00
_cell_angle_beta 105.996(2)
_cell_angle_gamma 90.00
_cell_formula_units_Z 2
_cell_length_a 9.1008(10)
_cell_length_b 8.8050(10)
_cell_length_c 14.0629(15)
_cell_measurement_temperature 293(2)
_cell_volume 1083.3(2)
_computing_structure_refinement 'SHELXL-97 (Sheldrick, 1997)'
_computing_structure_solution 'SHELXS-97 (Sheldrick, 1990)'
_diffrn_ambient_temperature 293(2)
_diffrn_measured_fraction_theta_full 0.998
_diffrn_measured_fraction_theta_max 0.998
_diffrn_radiation_monochromator graphite
_diffrn_radiation_probe x-ray
_diffrn_radiation_source 'fine-focus sealed tube'
_diffrn_radiation_type MoK\a
_diffrn_radiation_wavelength 0.71073
_diffrn_reflns_av_R_equivalents 0.0000
_diffrn_reflns_av_sigmaI/netI 0.0790
_diffrn_reflns_limit_h_max 11
_diffrn_reflns_limit_h_min -11
_diffrn_reflns_limit_k_max 11
_diffrn_reflns_limit_k_min -10
_diffrn_reflns_limit_l_max 18
_diffrn_reflns_limit_l_min 0
_diffrn_reflns_number 4176
_diffrn_reflns_theta_full 27.50
_diffrn_reflns_theta_max 27.50
_diffrn_reflns_theta_min 1.51
_exptl_absorpt_coefficient_mu 6.540
_exptl_absorpt_correction_T_max 0.5906
_exptl_absorpt_correction_T_min 0.4612
_exptl_absorpt_correction_type empirical
_exptl_crystal_colour Orange
_exptl_crystal_density_diffrn 2.009
_exptl_crystal_description Prism
_exptl_crystal_F_000 632
_exptl_crystal_recrystallization_method 'Slow CH2Cl2 evaporation'
_exptl_crystal_size_max 0.14
_exptl_crystal_size_mid 0.10
_exptl_crystal_size_min 0.09
_refine_diff_density_max 2.696
_refine_diff_density_min -1.303
_refine_diff_density_rms 0.185
_refine_ls_abs_structure_details 'Flack H D (1983), Acta Cryst. A39, 876-881'
_refine_ls_abs_structure_Flack 0.057(17)
_refine_ls_extinction_method none
_refine_ls_goodness_of_fit_ref 1.008
_refine_ls_hydrogen_treatment constr
_refine_ls_matrix_type full
_refine_ls_number_parameters 259
_refine_ls_number_reflns 4176
_refine_ls_number_restraints 1
_refine_ls_restrained_S_all 1.008
_refine_ls_R_factor_all 0.0573
_refine_ls_R_factor_gt 0.0438
_refine_ls_shift/su_max 0.007
_refine_ls_shift/su_mean 0.001
_refine_ls_structure_factor_coef Fsqd
_refine_ls_weighting_details 'calc w=1/[\s^2^(Fo^2^)+(0.0505P)^2^+0.0000P] where P=(Fo^2^+2Fc^2^)/3'
_refine_ls_weighting_scheme calc
_refine_ls_wR_factor_gt 0.0978
_refine_ls_wR_factor_ref 0.1043
_reflns_number_gt 3539
_reflns_number_total 4176
_reflns_threshold_expression >2sigma(I)
_cod_data_source_file ja906028g_si_002.cif
_cod_data_source_block str1034m
_cod_database_code 4105116

loop_
_symmetry_equiv_pos_as_xyz
'x, y, z'
'-x, y+1/2, -z'

loop_
_atom_site_label
_atom_site_type_symbol
_atom_site_fract_x
_atom_site_fract_y
_atom_site_fract_z
_atom_site_U_iso_or_equiv
_atom_site_adp_type
_atom_site_occupancy
_atom_site_symmetry_multiplicity
_atom_site_calc_flag
_atom_site_refinement_flags
Ir1 Ir 0.53955(3) 0.22576(7) 0.23982(2) 0.02759(11) Uani 1 1 d .
Cl1 Cl 0.5442(4) 0.0052(4) 0.1378(2) 0.0467(7) Uani 1 1 d .
P1 P 0.0281(4) 0.7173(16) 0.2490(3) 0.0613(13) Uani 1 1 d .
F1 F -0.1359(12) 0.726(4) 0.2661(10) 0.129(4) Uani 1 1 d .
N1 N 0.6058(12) 0.4969(12) 0.1182(7) 0.037(2) Uani 1 1 d .
C1 C 0.6418(12) 0.3522(12) 0.1537(7) 0.028(2) Uani 1 1 d .
F2 F 0.1106(17) 0.695(3) 0.3616(7) 0.144(8) Uani 1 1 d .
Cl2 Cl 0.2934(3) 0.2811(4) 0.1237(2) 0.0439(7) Uani 1 1 d .
N2 N 0.7841(10) 0.4240(14) 0.0578(7) 0.044(2) Uani 1 1 d .
C2 C 0.6940(13) 0.5359(15) 0.0605(8) 0.043(3) Uani 1 1 d .
H2 H 0.6911 0.6281 0.0278 0.052 Uiso 1 1 calc R
F3 F 0.0137(16) 0.537(2) 0.2400(9) 0.083(4) Uani 1 1 d .
N3 N 0.7553(11) 0.3097(11) 0.1167(7) 0.036(2) Uani 1 1 d .
C3 C 0.4923(16) 0.5991(14) 0.1387(10) 0.053(3) Uani 1 1 d .
H3A H 0.5115 0.7009 0.1207 0.080 Uiso 1 1 calc R
H3B H 0.4987 0.5956 0.2080 0.080 Uiso 1 1 calc R
H3C H 0.3920 0.5682 0.1010 0.080 Uiso 1 1 calc R
F4 F -0.0521(12) 0.729(3) 0.1332(7) 0.126(5) Uani 1 1 d .
C4 C 0.8970(16) 0.412(2) 0.0011(11) 0.068(4) Uani 1 1 d .
H4A H 0.8699 0.3299 -0.0452 0.101 Uiso 1 1 calc R
H4B H 0.9963 0.3940 0.0454 0.101 Uiso 1 1 calc R
H4C H 0.8986 0.5054 -0.0342 0.101 Uiso 1 1 calc R
F5 F 0.039(2) 0.891(3) 0.2599(16) 0.148(9) Uani 1 1 d .
C5 C 0.8563(16) 0.1790(16) 0.1418(11) 0.058(4) Uani 1 1 d .
H5A H 0.8268 0.1179 0.1900 0.087 Uiso 1 1 calc R
H5B H 0.9597 0.2131 0.1686 0.087 Uiso 1 1 calc R
H5C H 0.8492 0.1197 0.0834 0.087 Uiso 1 1 calc R
F6 F 0.1874(10) 0.709(3) 0.2261(7) 0.100(4) Uani 1 1 d .
C6 C 0.529(2) 0.342(2) 0.3702(13) 0.044(4) Uani 1 1 d .
C7 C 0.685(2) 0.301(3) 0.3829(14) 0.052(5) Uani 1 1 d .
C8 C 0.672(3) 0.140(3) 0.3765(14) 0.063(6) Uani 1 1 d .
C9 C 0.525(3) 0.085(2) 0.3659(16) 0.059(6) Uani 1 1 d .
C10 C 0.4431(15) 0.210(3) 0.3663(8) 0.060(5) Uani 1 1 d .
C11 C 0.453(5) 0.503(3) 0.3743(19) 0.147(16) Uani 1 1 d .
H11A H 0.3473 0.4997 0.3365 0.220 Uiso 1 1 calc R
H11B H 0.5055 0.5786 0.3473 0.220 Uiso 1 1 calc R
H11C H 0.4588 0.5279 0.4418 0.220 Uiso 1 1 calc R
C12 C 0.810(4) 0.409(4) 0.3970(18) 0.20(2) Uani 1 1 d .
H12A H 0.7893 0.4789 0.3423 0.303 Uiso 1 1 calc R
H12B H 0.9037 0.3561 0.4008 0.303 Uiso 1 1 calc R
H12C H 0.8201 0.4649 0.4572 0.303 Uiso 1 1 calc R
C13 C 0.826(3) 0.045(3) 0.4003(19) 0.109(10) Uani 1 1 d .
H13A H 0.8698 0.0408 0.4706 0.164 Uiso 1 1 calc R
H13B H 0.8959 0.0931 0.3699 0.164 Uiso 1 1 calc R
H13C H 0.8042 -0.0561 0.3747 0.164 Uiso 1 1 calc R
C14 C 0.494(5) -0.076(2) 0.3638(17) 0.137(15) Uani 1 1 d .
H14A H 0.4857 -0.1080 0.4274 0.206 Uiso 1 1 calc R
H14B H 0.5757 -0.1301 0.3480 0.206 Uiso 1 1 calc R
H14C H 0.3996 -0.0971 0.3145 0.206 Uiso 1 1 calc R
C15 C 0.2673(16) 0.204(5) 0.3547(11) 0.150(15) Uani 1 1 d .
H15A H 0.2174 0.2842 0.3117 0.224 Uiso 1 1 calc R
H15B H 0.2491 0.2159 0.4184 0.224 Uiso 1 1 calc R
H15C H 0.2275 0.1078 0.3270 0.224 Uiso 1 1 calc R

loop_
_atom_site_aniso_label
_atom_site_aniso_U_11
_atom_site_aniso_U_22
_atom_site_aniso_U_33
_atom_site_aniso_U_23
_atom_site_aniso_U_13
_atom_site_aniso_U_12
Ir1 0.03117(17) 0.02248(16) 0.02732(17) -0.0007(4) 0.00504(11) -0.0005(3)
Cl1 0.060(2) 0.0305(16) 0.0447(17) -0.0087(14) 0.0068(15) 0.0055(14)
P1 0.0477(16) 0.056(4) 0.076(2) -0.002(4) 0.0107(14) -0.001(3)
F1 0.084(6) 0.111(9) 0.211(11) 0.01(2) 0.073(7) 0.032(14)
N1 0.044(6) 0.032(6) 0.032(5) 0.002(4) 0.007(4) -0.008(4)
C1 0.035(5) 0.024(5) 0.024(5) -0.002(4) 0.006(4) 0.010(4)
F2 0.178(12) 0.18(2) 0.063(5) -0.028(10) 0.005(6) -0.022(14)
Cl2 0.0323(14) 0.0503(18) 0.0434(14) -0.0064(12) 0.0009(11) 0.0092(11)
N2 0.031(5) 0.063(7) 0.040(5) 0.003(5) 0.012(4) 0.000(5)
C2 0.041(7) 0.047(8) 0.038(6) 0.007(6) 0.003(5) -0.013(6)
F3 0.087(8) 0.050(8) 0.105(9) -0.010(6) 0.013(7) -0.001(6)
N3 0.034(5) 0.044(6) 0.029(4) 0.007(4) 0.007(4) 0.002(4)
C3 0.072(9) 0.029(7) 0.065(8) 0.012(6) 0.030(7) 0.017(6)
F4 0.101(7) 0.148(11) 0.100(6) 0.040(13) -0.020(5) -0.055(13)
C4 0.044(8) 0.105(14) 0.061(8) 0.017(9) 0.026(7) 0.000(8)
F5 0.121(16) 0.050(10) 0.27(2) -0.005(12) 0.045(14) 0.006(7)
C5 0.042(7) 0.057(10) 0.074(9) -0.004(7) 0.014(7) 0.025(6)
F6 0.057(5) 0.122(13) 0.129(7) -0.007(12) 0.038(5) -0.004(9)
C6 0.081(12) 0.026(8) 0.020(7) 0.001(6) 0.007(7) 0.012(7)
C7 0.041(9) 0.085(13) 0.023(8) 0.010(8) -0.003(7) -0.037(9)
C8 0.087(16) 0.069(15) 0.022(9) 0.013(9) -0.001(9) 0.027(12)
C9 0.114(17) 0.031(9) 0.039(9) -0.008(7) 0.031(10) -0.028(9)
C10 0.054(7) 0.092(16) 0.036(5) -0.013(11) 0.014(5) -0.030(12)
C11 0.28(4) 0.11(2) 0.062(14) 0.024(15) 0.07(2) 0.11(3)
C12 0.21(3) 0.34(5) 0.044(13) -0.016(19) 0.019(16) -0.24(4)
C13 0.091(17) 0.13(2) 0.092(19) 0.057(17) 0.004(14) 0.057(16)
C14 0.31(4) 0.034(10) 0.045(11) 0.023(9) 0.009(18) -0.041(17)
C15 0.049(9) 0.33(5) 0.068(9) 0.04(3) 0.020(7) -0.04(2)

loop_
_atom_type_symbol
_atom_type_description
_atom_type_scat_dispersion_real
_atom_type_scat_dispersion_imag
_atom_type_scat_source
C C 0.0033 0.0016 'International Tables Vol C Tables 4.2.6.8 and 6.1.1.4'
H H 0.0000 0.0000 'International Tables Vol C Tables 4.2.6.8 and 6.1.1.4'
B B 0.0013 0.0007 'International Tables Vol C Tables 4.2.6.8 and 6.1.1.4'
N N 0.0061 0.0033 'International Tables Vol C Tables 4.2.6.8 and 6.1.1.4'
F F 0.0171 0.0103 'International Tables Vol C Tables 4.2.6.8 and 6.1.1.4'
Cl Cl 0.1484 0.1585 'International Tables Vol C Tables 4.2.6.8 and 6.1.1.4'
Ir Ir -1.4442 7.9887 'International Tables Vol C Tables 4.2.6.8 and 6.1.1.4'
P P 0.1023 0.0942 'International Tables Vol C Tables 4.2.6.8 and 6.1.1.4'

loop_
_geom_angle_atom_site_label_1
_geom_angle_atom_site_label_2
_geom_angle_atom_site_label_3
_geom_angle
C1 Ir1 C8 119.8(8)
C1 Ir1 C6 112.6(7)
C8 Ir1 C6 62.4(7)
C1 Ir1 C7 96.9(5)
C8 Ir1 C7 38.8(5)
C6 Ir1 C7 38.8(8)
C1 Ir1 C10 149.6(8)
C8 Ir1 C10 59.5(8)
C6 Ir1 C10 37.6(8)
C7 Ir1 C10 63.3(6)
C1 Ir1 C9 157.3(7)
C8 Ir1 C9 37.6(9)
C6 Ir1 C9 63.1(6)
C7 Ir1 C9 65.5(7)
C10 Ir1 C9 35.1(9)
C1 Ir1 Cl1 90.0(3)
C8 Ir1 Cl1 98.9(7)
C6 Ir1 Cl1 155.5(5)
C7 Ir1 Cl1 133.1(7)
C10 Ir1 Cl1 120.4(7)
C9 Ir1 Cl1 92.4(5)
C1 Ir1 Cl2 88.8(3)
C8 Ir1 Cl2 150.9(7)
C6 Ir1 Cl2 103.3(5)
C7 Ir1 Cl2 140.4(7)
C10 Ir1 Cl2 93.3(4)
C9 Ir1 Cl2 113.9(7)
Cl1 Ir1 Cl2 85.76(11)
F5 P1 F2 91.3(14)
F5 P1 F6 91.7(13)
F2 P1 F6 89.4(7)
F5 P1 F1 88.5(13)
F2 P1 F1 93.6(8)
F6 P1 F1 177.0(6)
F5 P1 F4 92.1(14)
F2 P1 F4 176(2)
F6 P1 F4 89.0(6)
F1 P1 F4 88.1(7)
F5 P1 F3 178.4(7)
F2 P1 F3 87.9(12)
F6 P1 F3 89.7(12)
F1 P1 F3 90.1(12)
F4 P1 F3 88.8(11)
C2 N1 C1 109.6(10)
C2 N1 C3 122.7(11)
C1 N1 C3 127.6(10)
N3 C1 N1 104.5(10)
N3 C1 Ir1 127.3(8)
N1 C1 Ir1 128.1(8)
C2 N2 N3 108.3(9)
C2 N2 C4 128.0(12)
N3 N2 C4 123.7(11)
N2 C2 N1 108.4(11)
C1 N3 N2 109.1(9)
C1 N3 C5 129.3(10)
N2 N3 C5 120.8(9)
C10 C6 C7 108.7(17)
C10 C6 C11 120(2)
C7 C6 C11 131(2)
C10 C6 Ir1 73.8(9)
C7 C6 Ir1 72.8(11)
C11 C6 Ir1 125.9(14)
C8 C7 C6 100.2(19)
C8 C7 C12 135(3)
C6 C7 C12 124(3)
C8 C7 Ir1 67.6(14)
C6 C7 Ir1 68.4(9)
C12 C7 Ir1 125.3(14)
C9 C8 C7 115(2)
C9 C8 C13 128(2)
C7 C8 C13 117(3)
C9 C8 Ir1 74.7(13)
C7 C8 Ir1 73.6(13)
C13 C8 Ir1 129.1(16)
C10 C9 C8 103.7(18)
C10 C9 C14 135(3)
C8 C9 C14 121(3)
C10 C9 Ir1 72.4(11)
C8 C9 Ir1 67.7(12)
C14 C9 Ir1 126.3(16)
C9 C10 C6 112.6(13)
C9 C10 C15 122(3)
C6 C10 C15 125(3)
C9 C10 Ir1 72.5(11)
C6 C10 Ir1 68.6(9)
C15 C10 Ir1 123.0(9)

loop_
_geom_bond_atom_site_label_1
_geom_bond_atom_site_label_2
_geom_bond_distance
Ir1 C1 2.048(11)
Ir1 C8 2.107(19)
Ir1 C6 2.127(18)
Ir1 C7 2.186(19)
Ir1 C10 2.194(12)
Ir1 C9 2.20(2)
Ir1 Cl1 2.422(3)
Ir1 Cl2 2.430(3)
P1 F5 1.54(3)
P1 F2 1.567(12)
P1 F6 1.572(9)
P1 F1 1.577(10)
P1 F4 1.594(9)
P1 F3 1.60(2)
N1 C2 1.334(16)
N1 C1 1.375(15)
N1 C3 1.458(15)
C1 N3 1.331(13)
N2 C2 1.289(16)
N2 N3 1.374(14)
N2 C4 1.467(15)
N3 C5 1.455(15)
C6 C10 1.39(3)
C6 C7 1.43(3)
C6 C11 1.58(3)
C7 C8 1.43(2)
C7 C12 1.45(3)
C8 C9 1.39(3)
C8 C13 1.58(3)
C9 C10 1.33(3)
C9 C14 1.45(3)
C10 C15 1.564(18)

loop_
_geom_torsion_atom_site_label_1
_geom_torsion_atom_site_label_2
_geom_torsion_atom_site_label_3
_geom_torsion_atom_site_label_4
_geom_torsion
C2 N1 C1 N3 1.2(12)
C3 N1 C1 N3 -177.7(11)
C2 N1 C1 Ir1 -176.6(8)
C3 N1 C1 Ir1 4.5(17)
C8 Ir1 C1 N3 59.1(13)
C6 Ir1 C1 N3 129.2(10)
C7 Ir1 C1 N3 92.4(11)
C10 Ir1 C1 N3 138.8(11)
C9 Ir1 C1 N3 55(2)
Cl1 Ir1 C1 N3 -41.1(9)
Cl2 Ir1 C1 N3 -126.9(9)
C8 Ir1 C1 N1 -123.5(11)
C6 Ir1 C1 N1 -53.4(12)
C7 Ir1 C1 N1 -90.2(12)
C10 Ir1 C1 N1 -43.8(15)
C9 Ir1 C1 N1 -127.4(16)
Cl1 Ir1 C1 N1 136.3(9)
Cl2 Ir1 C1 N1 50.5(9)
N3 N2 C2 N1 -1.0(13)
C4 N2 C2 N1 177.5(12)
C1 N1 C2 N2 -0.1(13)
C3 N1 C2 N2 178.8(11)
N1 C1 N3 N2 -1.8(12)
Ir1 C1 N3 N2 176.1(7)
N1 C1 N3 C5 168.6(11)
Ir1 C1 N3 C5 -13.6(17)
C2 N2 N3 C1 1.8(13)
C4 N2 N3 C1 -176.8(11)
C2 N2 N3 C5 -169.5(11)
C4 N2 N3 C5 11.9(17)
C1 Ir1 C6 C10 172.1(10)
C8 Ir1 C6 C10 -75.0(13)
C7 Ir1 C6 C10 -116.0(15)
C9 Ir1 C6 C10 -32.4(11)
Cl1 Ir1 C6 C10 -32(2)
Cl2 Ir1 C6 C10 77.8(11)
C1 Ir1 C6 C7 -71.9(11)
C8 Ir1 C6 C7 41.1(10)
C10 Ir1 C6 C7 116.0(15)
C9 Ir1 C6 C7 83.6(12)
Cl1 Ir1 C6 C7 84.3(19)
Cl2 Ir1 C6 C7 -166.1(10)
C1 Ir1 C6 C11 56(3)
C8 Ir1 C6 C11 169(3)
C7 Ir1 C6 C11 128(3)
C10 Ir1 C6 C11 -116(3)
C9 Ir1 C6 C11 -148(3)
Cl1 Ir1 C6 C11 -148(2)
Cl2 Ir1 C6 C11 -38(3)
C10 C6 C7 C8 5(2)
C11 C6 C7 C8 176(2)
Ir1 C6 C7 C8 -60.9(16)
C10 C6 C7 C12 -175.5(18)
C11 C6 C7 C12 -4(3)
Ir1 C6 C7 C12 118.8(19)
C10 C6 C7 Ir1 65.6(11)
C11 C6 C7 Ir1 -123(2)
C1 Ir1 C7 C8 -130.5(16)
C6 Ir1 C7 C8 111.6(19)
C10 Ir1 C7 C8 73.7(16)
C9 Ir1 C7 C8 34.7(15)
Cl1 Ir1 C7 C8 -34.0(19)
Cl2 Ir1 C7 C8 133.1(15)
C1 Ir1 C7 C6 117.9(11)
C8 Ir1 C7 C6 -111.6(19)
C10 Ir1 C7 C6 -37.9(12)
C9 Ir1 C7 C6 -76.9(10)
Cl1 Ir1 C7 C6 -145.6(10)
Cl2 Ir1 C7 C6 21.5(14)
C1 Ir1 C7 C12 0(3)
C8 Ir1 C7 C12 131(4)
C6 Ir1 C7 C12 -118(3)
C10 Ir1 C7 C12 -155(3)
C9 Ir1 C7 C12 166(3)
Cl1 Ir1 C7 C12 97(3)
Cl2 Ir1 C7 C12 -96(3)
C6 C7 C8 C9 -3(3)
C12 C7 C8 C9 178(2)
Ir1 C7 C8 C9 -64.1(17)
C6 C7 C8 C13 -172.6(15)
C12 C7 C8 C13 8(4)
Ir1 C7 C8 C13 126(2)
C6 C7 C8 Ir1 61.4(12)
C12 C7 C8 Ir1 -118(3)
C1 Ir1 C8 C9 -177.5(11)
C6 Ir1 C8 C9 80.9(12)
C7 Ir1 C8 C9 122(2)
C10 Ir1 C8 C9 37.8(13)
Cl1 Ir1 C8 C9 -82.4(13)
Cl2 Ir1 C8 C9 15(2)
C1 Ir1 C8 C7 60.5(17)
C6 Ir1 C8 C7 -41.1(14)
C10 Ir1 C8 C7 -84.2(16)
C9 Ir1 C8 C7 -122(2)
Cl1 Ir1 C8 C7 155.6(15)
Cl2 Ir1 C8 C7 -107(2)
C1 Ir1 C8 C13 -51(3)
C6 Ir1 C8 C13 -153(3)
C7 Ir1 C8 C13 -112(3)
C10 Ir1 C8 C13 164(3)
C9 Ir1 C8 C13 126(3)
Cl1 Ir1 C8 C13 44(2)
Cl2 Ir1 C8 C13 141.1(18)
C7 C8 C9 C10 -1(3)
C13 C8 C9 C10 168(2)
Ir1 C8 C9 C10 -64.1(13)
C7 C8 C9 C14 -177(2)
C13 C8 C9 C14 -8(3)
Ir1 C8 C9 C14 120(2)
C7 C8 C9 Ir1 63.4(18)
C13 C8 C9 Ir1 -128(2)
C1 Ir1 C9 C10 119.1(18)
C8 Ir1 C9 C10 113.5(17)
C6 Ir1 C9 C10 34.7(10)
C7 Ir1 C9 C10 77.8(12)
Cl1 Ir1 C9 C10 -145.1(12)
Cl2 Ir1 C9 C10 -58.6(12)
C1 Ir1 C9 C8 6(2)
C6 Ir1 C9 C8 -78.9(13)
C7 Ir1 C9 C8 -35.7(13)
C10 Ir1 C9 C8 -113.5(17)
Cl1 Ir1 C9 C8 101.4(13)
Cl2 Ir1 C9 C8 -172.2(12)
C1 Ir1 C9 C14 -107(3)
C8 Ir1 C9 C14 -113(3)
C6 Ir1 C9 C14 168(3)
C7 Ir1 C9 C14 -149(3)
C10 Ir1 C9 C14 133(3)
Cl1 Ir1 C9 C14 -12(3)
Cl2 Ir1 C9 C14 75(3)
C8 C9 C10 C6 3.9(18)
C14 C9 C10 C6 179(3)
Ir1 C9 C10 C6 -56.9(10)
C8 C9 C10 C15 179.2(14)
C14 C9 C10 C15 -6(4)
Ir1 C9 C10 C15 118.4(12)
C8 C9 C10 Ir1 60.8(13)
C14 C9 C10 Ir1 -124(3)
C7 C6 C10 C9 -5.8(16)
C11 C6 C10 C9 -178(2)
Ir1 C6 C10 C9 59.1(11)
C7 C6 C10 C15 179.0(13)
C11 C6 C10 C15 7(2)
Ir1 C6 C10 C15 -116.0(13)
C7 C6 C10 Ir1 -65.0(12)
C11 C6 C10 Ir1 122.5(18)
C1 Ir1 C10 C9 -138.3(15)
C8 Ir1 C10 C9 -40.5(13)
C6 Ir1 C10 C9 -123.8(12)
C7 Ir1 C10 C9 -84.7(13)
Cl1 Ir1 C10 C9 41.6(13)
Cl2 Ir1 C10 C9 128.5(12)
C1 Ir1 C10 C6 -14.5(17)
C8 Ir1 C10 C6 83.3(12)
C7 Ir1 C10 C6 39.1(11)
C9 Ir1 C10 C6 123.8(12)
Cl1 Ir1 C10 C6 165.4(10)
Cl2 Ir1 C10 C6 -107.6(11)
C1 Ir1 C10 C15 105(3)
C8 Ir1 C10 C15 -158(4)
C6 Ir1 C10 C15 119(4)
C7 Ir1 C10 C15 158(4)
C9 Ir1 C10 C15 -117(4)
Cl1 Ir1 C10 C15 -76(3)
Cl2 Ir1 C10 C15 11(3)
